data_4084035
loop_
_publ_author_name
'Fecker, Ann Christin'
'Cr\(aciun, Bogdan-Florin'
'Freytag, Matthias'
'Jones, Peter G.'
'Walter, Marc D.'

_publ_section_title
;
 Synthesis and Coordination Chemistry of Pentadienyl Ligands Derived from
 (1R)-(&#x2212;)-Myrtenal
;
_journal_issue 14
_journal_name_full Organometallics
_journal_page_first 3792
_journal_paper_doi 10.1021/om500513m
_journal_volume 33
_journal_year 2014
_chemical_absolute_configuration ad
_chemical_formula_sum 'C22 H33 P Zr'
_chemical_formula_weight 419.67
_chemical_name_systematic
; 
 ? 
;
_space_group_IT_number 1
_symmetry_cell_setting triclinic
_symmetry_space_group_name_Hall 'P 1'
_symmetry_space_group_name_H-M 'P 1'
_atom_sites_solution_hydrogens geom
_atom_sites_solution_primary direct
_atom_sites_solution_secondary difmap
_audit_creation_method SHELXL-97
_cell_angle_alpha 90.5804(11)
_cell_angle_beta 92.7095(11)
_cell_angle_gamma 105.5811(11)
_cell_formula_units_Z 2
_cell_length_a 8.12222(10)
_cell_length_b 8.12652(10)
_cell_length_c 15.8261(2)
_cell_measurement_reflns_used 38041
_cell_measurement_temperature 100(2)
_cell_measurement_theta_max 76.7080
_cell_measurement_theta_min 5.5720
_cell_volume 1004.81(2)
_computing_cell_refinement
; 
CrysAlisPro, Agilent Technologies, 
Version 1.171.37.31 (release 14-01-2014 CrysAlis171 .NET) 
(compiled Jan 14 2014,18:38:05) 
;
_computing_data_collection
; 
CrysAlisPro, Agilent Technologies, 
Version 1.171.37.31 (release 14-01-2014 CrysAlis171 .NET) 
(compiled Jan 14 2014,18:38:05) 
;
_computing_data_reduction
; 
CrysAlisPro, Agilent Technologies, 
Version 1.171.37.31 (release 14-01-2014 CrysAlis171 .NET) 
(compiled Jan 14 2014,18:38:05) 
;
_computing_molecular_graphics 'Bruker XP'
_computing_publication_material SHELXL-97
_computing_structure_refinement 'SHELXL-97 (Sheldrick, 1997)'
_computing_structure_solution 'SHELXS-97 (Sheldrick, 1990)'
_diffrn_ambient_temperature 100(2)
_diffrn_detector_area_resol_mean 10.3543
_diffrn_measured_fraction_theta_full 1.000
_diffrn_measured_fraction_theta_max 0.990
_diffrn_measurement_device_type 'Oxford Diffraction Xcalibur, Atlas, Nova'
_diffrn_measurement_method '\w scans'
_diffrn_radiation_monochromator mirror
_diffrn_radiation_source 'Nova (Cu) X-ray Source'
_diffrn_radiation_type 'Cu K\a'
_diffrn_radiation_wavelength 1.54184
_diffrn_reflns_av_R_equivalents 0.0000
_diffrn_reflns_av_sigmaI/netI 0.0144
_diffrn_reflns_limit_h_max 10
_diffrn_reflns_limit_h_min -10
_diffrn_reflns_limit_k_max 10
_diffrn_reflns_limit_k_min -10
_diffrn_reflns_limit_l_max 19
_diffrn_reflns_limit_l_min -19
_diffrn_reflns_number 10162
_diffrn_reflns_theta_full 75.00
_diffrn_reflns_theta_max 77.40
_diffrn_reflns_theta_min 5.60
_exptl_absorpt_coefficient_mu 5.211
_exptl_absorpt_correction_T_max 1.00000
_exptl_absorpt_correction_T_min 0.60052
_exptl_absorpt_correction_type multi-scan
_exptl_absorpt_process_details
; 
CrysAlisPro, Agilent Technologies, 
Version 1.171.37.31 (release 14-01-2014 CrysAlis171 .NET) 
(compiled Jan 14 2014,18:38:05) 
;
_exptl_crystal_colour red
_exptl_crystal_density_diffrn 1.387
_exptl_crystal_density_method 'not measured'
_exptl_crystal_description irregular
_exptl_crystal_F_000 440
_exptl_crystal_size_max 0.15
_exptl_crystal_size_mid 0.12
_exptl_crystal_size_min 0.04
_refine_diff_density_max 0.925
_refine_diff_density_min -1.109
_refine_diff_density_rms 0.074
_refine_ls_abs_structure_details 'Flack H D (1983), Acta Cryst. A39, 876-881'
_refine_ls_abs_structure_Flack -0.018(8)
_refine_ls_extinction_method none
_refine_ls_goodness_of_fit_ref 1.088
_refine_ls_hydrogen_treatment mixed
_refine_ls_matrix_type full
_refine_ls_number_parameters 535
_refine_ls_number_reflns 10164
_refine_ls_number_restraints 13
_refine_ls_restrained_S_all 1.089
_refine_ls_R_factor_all 0.0298
_refine_ls_R_factor_gt 0.0295
_refine_ls_shift/su_max 0.091
_refine_ls_shift/su_mean 0.004
_refine_ls_structure_factor_coef Fsqd
_refine_ls_weighting_details 'calc w=1/[\s^2^(Fo^2^)+(0.0537P)^2^+0.9587P] where P=(Fo^2^+2Fc^2^)/3'
_refine_ls_weighting_scheme calc
_refine_ls_wR_factor_gt 0.0809
_refine_ls_wR_factor_ref 0.0811
_reflns_number_gt 10086
_reflns_number_total 10164
_reflns_threshold_expression >2sigma(I)
_cod_data_source_file om500513m_si_002.cif
_cod_data_source_block ann45_twin1_hklf5
_cod_depositor_comments 'Adding full bibliography for 4084030--4084036.cif.'
_cod_database_code 4084035

loop_
_symmetry_equiv_pos_as_xyz
'x, y, z'

loop_
_atom_site_label
_atom_site_type_symbol
_atom_site_fract_x
_atom_site_fract_y
_atom_site_fract_z
_atom_site_U_iso_or_equiv
_atom_site_adp_type
_atom_site_occupancy
_atom_site_symmetry_multiplicity
_atom_site_calc_flag
_atom_site_refinement_flags
Zr Zr 0.72603(2) 0.72372(2) 0.318351(15) 0.01675(7) Uani 1 1 d .
P P 0.40614(11) 0.47362(11) 0.31786(6) 0.01906(17) Uani 1 1 d .
C1 C 0.7150(5) 0.9883(5) 0.4141(2) 0.0245(7) Uani 1 1 d .
H1A H 0.807(5) 1.066(5) 0.387(3) 0.009(9) Uiso 1 1 d .
H1B H 0.727(6) 0.983(7) 0.474(3) 0.027(12) Uiso 1 1 d .
C2 C 0.5530(5) 0.9106(5) 0.3807(2) 0.0224(7) Uani 1 1 d .
H2 H 0.482(6) 0.853(6) 0.418(3) 0.013(10) Uiso 1 1 d .
C3 C 0.4951(5) 0.8690(5) 0.2948(3) 0.0199(7) Uani 1 1 d D
H3 H 0.385(4) 0.809(5) 0.288(3) 0.015(10) Uiso 1 1 d D
C4 C 0.5868(5) 0.9123(5) 0.2201(2) 0.0206(7) Uani 1 1 d .
C5 C 0.7582(5) 0.9966(5) 0.2165(3) 0.0229(8) Uani 1 1 d .
H5 H 0.820(7) 1.055(7) 0.268(4) 0.033(14) Uiso 1 1 d .
C6 C 0.8337(5) 1.0315(5) 0.1308(3) 0.0282(8) Uani 1 1 d .
H6A H 0.9323 0.9821 0.1277 0.034 Uiso 1 1 calc R
H6B H 0.8761 1.1564 0.1238 0.034 Uiso 1 1 calc R
C7 C 0.7023(6) 0.9554(6) 0.0597(3) 0.0302(9) Uani 1 1 d .
H7 H 0.7456 0.9704 0.0014 0.036 Uiso 1 1 calc R
C8 C 0.6080(5) 0.7686(5) 0.0821(2) 0.0266(8) Uani 1 1 d .
H8A H 0.5473 0.6970 0.0332 0.032 Uiso 1 1 calc R
H8B H 0.6790 0.7092 0.1160 0.032 Uiso 1 1 calc R
C9 C 0.4933(5) 0.8503(5) 0.1347(2) 0.0245(7) Uani 1 1 d .
H9 H 0.3708 0.7834 0.1367 0.029 Uiso 1 1 calc R
C10 C 0.5314(5) 1.0016(5) 0.0713(2) 0.0275(8) Uani 1 1 d .
C11 C 0.5337(6) 1.1796(5) 0.1039(3) 0.0320(9) Uani 1 1 d .
H11A H 0.6018 1.2047 0.1575 0.048 Uiso 1 1 calc R
H11B H 0.4164 1.1841 0.1127 0.048 Uiso 1 1 calc R
H11C H 0.5843 1.2644 0.0622 0.048 Uiso 1 1 calc R
C12 C 0.4132(6) 0.9632(6) -0.0090(3) 0.0366(10) Uani 1 1 d .
H12A H 0.2986 0.9702 0.0042 0.055 Uiso 1 1 calc R
H12B H 0.4065 0.8480 -0.0306 0.055 Uiso 1 1 calc R
H12C H 0.4589 1.0468 -0.0520 0.055 Uiso 1 1 calc R
C13 C 0.9081(5) 0.6812(5) 0.4327(3) 0.0254(8) Uani 1 1 d D
H13 H 0.895(6) 0.698(6) 0.491(3) 0.024(11) Uiso 1 1 d .
C14 C 1.0071(5) 0.8190(5) 0.3854(3) 0.0255(8) Uani 1 1 d D
H14 H 1.061(7) 0.913(7) 0.414(3) 0.034(13) Uiso 1 1 d .
C15 C 1.0308(5) 0.8275(5) 0.2989(3) 0.0248(8) Uani 1 1 d D
H15 H 1.086(6) 0.930(6) 0.281(3) 0.021(10) Uiso 1 1 d .
C16 C 0.9530(5) 0.7024(6) 0.2337(3) 0.0235(8) Uani 1 1 d D
H16 H 0.974(7) 0.734(7) 0.180(4) 0.028 Uiso 1 1 d .
C17 C 0.8549(5) 0.5348(5) 0.2430(3) 0.0246(8) Uani 1 1 d D
H17 H 0.821(7) 0.474(7) 0.197(4) 0.029 Uiso 1 1 d .
C18 C 0.7992(5) 0.4527(5) 0.3185(3) 0.0246(8) Uani 1 1 d D
H18 H 0.733(6) 0.350(6) 0.314(3) 0.014(10) Uiso 1 1 d .
C19 C 0.8207(6) 0.5167(5) 0.4027(3) 0.0257(8) Uani 1 1 d D
H19 H 0.783(6) 0.460(6) 0.441(3) 0.015(10) Uiso 1 1 d .
C20 C 0.2578(5) 0.5020(5) 0.3967(3) 0.0268(8) Uani 1 1 d .
H20A H 0.1482 0.4152 0.3869 0.040 Uiso 1 1 calc R
H20B H 0.2397 0.6160 0.3918 0.040 Uiso 1 1 calc R
H20C H 0.3060 0.4898 0.4535 0.040 Uiso 1 1 calc R
C21 C 0.3996(5) 0.2510(5) 0.3372(3) 0.0245(7) Uani 1 1 d .
H21A H 0.4681 0.2445 0.3892 0.037 Uiso 1 1 calc R
H21B H 0.4465 0.2041 0.2894 0.037 Uiso 1 1 calc R
H21C H 0.2809 0.1848 0.3435 0.037 Uiso 1 1 calc R
C22 C 0.2666(5) 0.4448(5) 0.2207(3) 0.0272(8) Uani 1 1 d .
H22A H 0.3336 0.4364 0.1717 0.041 Uiso 1 1 calc R
H22B H 0.2186 0.5428 0.2146 0.041 Uiso 1 1 calc R
H22C H 0.1735 0.3399 0.2241 0.041 Uiso 1 1 calc R
Zr' Zr 0.27391(2) 0.27683(2) 0.681687(15) 0.01652(7) Uani 1 1 d .
P' P 0.52365(11) 0.59706(11) 0.68524(6) 0.01944(17) Uani 1 1 d .
C1' C 0.0036(5) 0.2953(6) 0.5877(2) 0.0247(8) Uani 1 1 d .
H1A' H -0.066(6) 0.217(6) 0.620(3) 0.024(12) Uiso 1 1 d .
H1B' H 0.004(6) 0.284(6) 0.528(3) 0.017(10) Uiso 1 1 d .
C2' C 0.0837(5) 0.4547(5) 0.6213(3) 0.0229(7) Uani 1 1 d .
H2' H 0.138(6) 0.546(6) 0.583(3) 0.016(10) Uiso 1 1 d .
C3' C 0.1293(5) 0.5048(5) 0.7076(3) 0.0201(7) Uani 1 1 d D
H3' H 0.185(6) 0.615(5) 0.716(3) 0.024 Uiso 1 1 d D
C4' C 0.0904(5) 0.4063(6) 0.7814(3) 0.0222(8) Uani 1 1 d .
C5' C 0.0094(5) 0.2353(5) 0.7840(3) 0.0223(8) Uani 1 1 d .
H5' H -0.059(8) 0.182(7) 0.738(4) 0.037(14) Uiso 1 1 d .
C6' C -0.0194(5) 0.1505(5) 0.8691(2) 0.0273(8) Uani 1 1 d .
H6'1 H -0.1439 0.1070 0.8765 0.033 Uiso 1 1 calc R
H6'2 H 0.0305 0.0519 0.8707 0.033 Uiso 1 1 calc R
C7' C 0.0616(6) 0.2753(6) 0.9410(3) 0.0301(9) Uani 1 1 d .
H7' H 0.0516 0.2264 0.9989 0.036 Uiso 1 1 calc R
C8' C 0.2460(5) 0.3751(5) 0.9186(2) 0.0256(7) Uani 1 1 d .
H8'1 H 0.3203 0.4321 0.9677 0.031 Uiso 1 1 calc R
H8'2 H 0.3047 0.3092 0.8835 0.031 Uiso 1 1 calc R
C9' C 0.1573(5) 0.4933(5) 0.8678(2) 0.0221(7) Uani 1 1 d .
H9' H 0.2223 0.6166 0.8666 0.027 Uiso 1 1 calc R
C10' C 0.0112(5) 0.4469(5) 0.9315(2) 0.0275(8) Uani 1 1 d .
C11' C 0.0542(6) 0.5579(6) 1.0124(3) 0.0367(10) Uani 1 1 d .
H11D H 0.0469 0.6737 1.0001 0.055 Uiso 1 1 calc R
H11E H 0.1706 0.5624 1.0339 0.055 Uiso 1 1 calc R
H11F H -0.0272 0.5086 1.0551 0.055 Uiso 1 1 calc R
C12' C -0.1708(5) 0.4421(7) 0.9006(3) 0.0332(9) Uani 1 1 d .
H12D H -0.2515 0.3816 0.9414 0.050 Uiso 1 1 calc R
H12E H -0.1971 0.3824 0.8455 0.050 Uiso 1 1 calc R
H12F H -0.1808 0.5590 0.8951 0.050 Uiso 1 1 calc R
C13' C 0.3085(5) 0.1077(5) 0.5646(2) 0.0244(7) Uani 1 1 d D
H13' H 0.280(6) 0.116(6) 0.506(3) 0.023(11) Uiso 1 1 d .
C14' C 0.1735(5) 0.0024(5) 0.6100(3) 0.0242(8) Uani 1 1 d D
H14' H 0.059(8) -0.045(7) 0.578(4) 0.043(14) Uiso 1 1 d .
C15' C 0.1701(5) -0.0304(5) 0.6970(3) 0.0254(8) Uani 1 1 d D
H15' H 0.070(7) -0.087(7) 0.717(3) 0.030 Uiso 1 1 d .
C16' C 0.2995(6) 0.0391(5) 0.7627(3) 0.0218(8) Uani 1 1 d D
H16' H 0.270(6) 0.018(5) 0.818(3) 0.012(10) Uiso 1 1 d .
C17' C 0.4679(5) 0.1393(5) 0.7543(3) 0.0244(8) Uani 1 1 d D
H17' H 0.540(7) 0.183(7) 0.808(3) 0.032(12) Uiso 1 1 d .
C18' C 0.5453(5) 0.2032(5) 0.6790(3) 0.0244(8) Uani 1 1 d D
H18' H 0.650(7) 0.272(7) 0.688(3) 0.033(13) Uiso 1 1 d .
C19' C 0.4758(5) 0.1902(5) 0.5951(3) 0.0242(8) Uani 1 1 d D
H19' H 0.545(5) 0.251(6) 0.558(3) 0.029 Uiso 1 1 d D
C20' C 0.4892(6) 0.7530(5) 0.6092(3) 0.0289(8) Uani 1 1 d .
H20D H 0.5758 0.8620 0.6202 0.043 Uiso 1 1 calc R
H20E H 0.3750 0.7694 0.6149 0.043 Uiso 1 1 calc R
H20F H 0.4983 0.7115 0.5518 0.043 Uiso 1 1 calc R
C21' C 0.5597(5) 0.7257(5) 0.7835(3) 0.0282(8) Uani 1 1 d .
H21D H 0.6599 0.8238 0.7790 0.042 Uiso 1 1 calc R
H21E H 0.5798 0.6557 0.8309 0.042 Uiso 1 1 calc R
H21F H 0.4588 0.7664 0.7931 0.042 Uiso 1 1 calc R
C22' C 0.7452(5) 0.6057(5) 0.6634(3) 0.0281(8) Uani 1 1 d .
H22D H 0.7469 0.5406 0.6112 0.042 Uiso 1 1 calc R
H22E H 0.7969 0.5562 0.7105 0.042 Uiso 1 1 calc R
H22F H 0.8103 0.7249 0.6569 0.042 Uiso 1 1 calc R

loop_
_atom_site_aniso_label
_atom_site_aniso_U_11
_atom_site_aniso_U_22
_atom_site_aniso_U_33
_atom_site_aniso_U_23
_atom_site_aniso_U_13
_atom_site_aniso_U_12
Zr 0.01412(14) 0.01489(14) 0.01973(15) 0.00135(11) 0.00107(11) 0.00123(13)
P 0.0158(4) 0.0164(4) 0.0240(4) 0.0029(3) 0.0013(3) 0.0026(4)
C1 0.0259(19) 0.0225(18) 0.0227(18) 0.0032(15) 0.0005(15) 0.0023(17)
C2 0.0287(19) 0.0192(17) 0.0214(17) 0.0045(14) 0.0073(15) 0.0088(16)
C3 0.0167(17) 0.0159(17) 0.0257(19) 0.0034(14) 0.0006(15) 0.0021(15)
C4 0.024(2) 0.0155(16) 0.0214(18) 0.0023(14) 0.0016(15) 0.0037(16)
C5 0.0206(19) 0.0236(19) 0.022(2) 0.0018(15) 0.0006(15) 0.0012(17)
C6 0.0263(19) 0.0261(19) 0.0270(19) 0.0065(16) 0.0050(16) -0.0025(17)
C7 0.038(2) 0.031(2) 0.0174(17) 0.0040(15) 0.0062(16) 0.0000(19)
C8 0.031(2) 0.0244(18) 0.0204(17) -0.0009(14) 0.0009(15) 0.0009(17)
C9 0.0277(19) 0.0186(17) 0.0234(18) 0.0034(14) 0.0003(15) -0.0002(16)
C10 0.033(2) 0.0243(19) 0.0199(18) 0.0048(15) -0.0022(15) -0.0016(17)
C11 0.044(2) 0.0232(19) 0.0263(19) 0.0078(15) -0.0036(18) 0.0062(19)
C12 0.043(3) 0.035(2) 0.025(2) 0.0066(17) -0.0072(18) 0.001(2)
C13 0.0236(19) 0.031(2) 0.0225(18) 0.0046(16) -0.0043(15) 0.0100(18)
C14 0.0163(17) 0.0245(19) 0.033(2) 0.0001(17) -0.0063(15) 0.0023(16)
C15 0.0138(16) 0.0206(18) 0.035(2) 0.0022(16) 0.0021(15) -0.0038(15)
C16 0.0168(18) 0.025(2) 0.027(2) 0.0024(17) 0.0075(15) 0.0025(17)
C17 0.0208(19) 0.0196(19) 0.034(2) -0.0059(17) 0.0028(16) 0.0063(17)
C18 0.0155(17) 0.0195(19) 0.038(2) 0.0010(16) -0.0005(16) 0.0044(16)
C19 0.025(2) 0.0243(19) 0.029(2) 0.0138(16) 0.0030(16) 0.0076(17)
C20 0.0218(18) 0.0246(19) 0.032(2) 0.0045(16) 0.0064(16) 0.0024(16)
C21 0.0237(18) 0.0196(17) 0.0289(18) 0.0040(14) 0.0019(15) 0.0031(16)
C22 0.0247(19) 0.0241(18) 0.030(2) 0.0041(15) -0.0049(15) 0.0030(16)
Zr' 0.01425(14) 0.01481(13) 0.01869(14) 0.00230(10) 0.00022(11) 0.00084(12)
P' 0.0154(4) 0.0157(4) 0.0258(4) 0.0020(3) 0.0016(3) 0.0017(4)
C1' 0.0204(18) 0.033(2) 0.0201(18) 0.0033(15) 0.0050(15) 0.0056(18)
C2' 0.0174(17) 0.0289(19) 0.0247(18) 0.0089(15) 0.0044(14) 0.0093(16)
C3' 0.0162(17) 0.0194(17) 0.0252(19) 0.0039(15) 0.0033(14) 0.0052(15)
C4' 0.0168(18) 0.025(2) 0.0216(18) 0.0033(16) -0.0005(14) 0.0013(16)
C5' 0.0172(17) 0.025(2) 0.0211(19) -0.0005(16) 0.0015(15) 0.0004(17)
C6' 0.0234(19) 0.0270(19) 0.0249(18) 0.0042(15) 0.0041(15) -0.0049(17)
C7' 0.030(2) 0.036(2) 0.0178(17) 0.0028(15) 0.0024(15) -0.0035(19)
C8' 0.0242(18) 0.0282(19) 0.0208(16) 0.0022(14) -0.0019(14) 0.0012(16)
C9' 0.0192(17) 0.0233(17) 0.0217(17) 0.0004(14) 0.0002(13) 0.0021(15)
C10' 0.0238(18) 0.034(2) 0.0209(18) -0.0016(16) 0.0029(15) 0.0001(17)
C11' 0.040(2) 0.044(2) 0.0210(19) -0.0056(17) 0.0049(18) 0.003(2)
C12' 0.0205(18) 0.051(3) 0.0257(19) -0.0059(18) 0.0069(15) 0.0056(19)
C13' 0.0279(19) 0.0213(18) 0.0223(18) -0.0027(15) 0.0016(15) 0.0042(16)
C14' 0.026(2) 0.0142(16) 0.0290(19) -0.0054(14) -0.0027(16) 0.0002(16)
C15' 0.0223(18) 0.0164(17) 0.034(2) 0.0030(15) 0.0013(16) -0.0009(16)
C16' 0.026(2) 0.0142(16) 0.0241(19) 0.0069(14) -0.0010(16) 0.0033(17)
C17' 0.0211(19) 0.0202(18) 0.032(2) 0.0009(16) -0.0051(16) 0.0073(17)
C18' 0.0191(18) 0.0155(17) 0.038(2) 0.0001(15) -0.0011(16) 0.0047(16)
C19' 0.0219(19) 0.024(2) 0.0287(19) 0.0029(16) 0.0093(15) 0.0083(17)
C20' 0.030(2) 0.0213(18) 0.031(2) 0.0035(16) 0.0039(16) -0.0006(17)
C21' 0.0251(19) 0.0237(18) 0.033(2) -0.0020(16) 0.0025(16) 0.0019(16)
C22' 0.0191(18) 0.0215(18) 0.041(2) -0.0004(16) 0.0049(16) 0.0007(16)

loop_
_atom_type_symbol
_atom_type_description
_atom_type_scat_dispersion_real
_atom_type_scat_dispersion_imag
_atom_type_scat_source
C C 0.0181 0.0091 'International Tables Vol C Tables 4.2.6.8 and 6.1.1.4'
H H 0.0000 0.0000 'International Tables Vol C Tables 4.2.6.8 and 6.1.1.4'
P P 0.2955 0.4335 'International Tables Vol C Tables 4.2.6.8 and 6.1.1.4'
Zr Zr -0.1862 2.2449 'International Tables Vol C Tables 4.2.6.8 and 6.1.1.4'

loop_
_geom_angle_atom_site_label_1
_geom_angle_atom_site_label_2
_geom_angle_atom_site_label_3
_geom_angle
C13 Zr C16 84.51(15)
C13 Zr C14 34.97(14)
C16 Zr C14 64.55(15)
C13 Zr C17 83.52(15)
C16 Zr C17 33.87(14)
C14 Zr C17 82.42(14)
C13 Zr C19 33.99(15)
C16 Zr C19 82.96(15)
C14 Zr C19 63.70(15)
C17 Zr C19 63.94(15)
C13 Zr C15 64.23(14)
C16 Zr C15 34.86(15)
C14 Zr C15 33.51(14)
C17 Zr C15 63.55(14)
C19 Zr C15 81.60(14)
C13 Zr C18 63.56(14)
C16 Zr C18 63.19(15)
C14 Zr C18 81.35(14)
C17 Zr C18 33.82(15)
C19 Zr C18 33.84(15)
C15 Zr C18 80.79(13)
C13 Zr C3 137.39(14)
C16 Zr C3 131.49(14)
C14 Zr C3 131.83(13)
C17 Zr C3 138.82(14)
C19 Zr C3 144.72(14)
C15 Zr C3 129.88(13)
C18 Zr C3 146.02(13)
C13 Zr C2 104.60(13)
C16 Zr C2 148.33(14)
C14 Zr C2 106.00(14)
C17 Zr C2 171.29(14)
C19 Zr C2 121.44(14)
C15 Zr C2 122.58(14)
C18 Zr C2 148.00(14)
C3 Zr C2 32.84(13)
C13 Zr C4 153.58(14)
C16 Zr C4 99.26(13)
C14 Zr C4 124.23(13)
C17 Zr C4 114.03(14)
C19 Zr C4 171.97(15)
C15 Zr C4 104.66(13)
C18 Zr C4 141.14(13)
C3 Zr C4 32.24(12)
C2 Zr C4 59.60(12)
C13 Zr C1 82.00(13)
C16 Zr C1 126.69(15)
C14 Zr C1 75.61(13)
C17 Zr C1 157.20(14)
C19 Zr C1 110.14(14)
C15 Zr C1 94.20(13)
C18 Zr C1 143.93(13)
C3 Zr C1 59.07(12)
C2 Zr C1 30.64(13)
C4 Zr C1 74.79(12)
C13 Zr C5 129.67(14)
C16 Zr C5 77.88(13)
C14 Zr C5 95.84(13)
C17 Zr C5 104.38(14)
C19 Zr C5 156.74(14)
C15 Zr C5 75.14(13)
C18 Zr C5 138.20(13)
C3 Zr C5 57.27(12)
C2 Zr C5 73.03(12)
C4 Zr C5 29.92(12)
C1 Zr C5 72.33(12)
C21 P C20 98.80(18)
C21 P C22 99.54(19)
C20 P C22 100.71(19)
C21 P Zr 119.69(13)
C20 P Zr 116.75(14)
C22 P Zr 117.72(13)
C2 C1 Zr 71.0(2)
C1 C2 C3 129.4(4)
C1 C2 Zr 78.3(2)
C3 C2 Zr 71.1(2)
C4 C3 C2 128.9(4)
C4 C3 Zr 79.0(2)
C2 C3 Zr 76.0(2)
C5 C4 C3 126.4(4)
C5 C4 C9 115.2(3)
C3 C4 C9 118.3(4)
C5 C4 Zr 79.0(2)
C3 C4 Zr 68.8(2)
C9 C4 Zr 123.9(2)
C4 C5 C6 118.8(4)
C4 C5 Zr 71.1(2)
C6 C5 Zr 130.8(3)
C5 C6 C7 111.4(3)
C6 C7 C10 111.4(3)
C6 C7 C8 108.7(3)
C10 C7 C8 87.6(3)
C9 C8 C7 85.6(3)
C4 C9 C8 108.7(3)
C4 C9 C10 109.2(3)
C8 C9 C10 87.3(3)
C11 C10 C12 107.5(3)
C11 C10 C7 119.9(4)
C12 C10 C7 112.0(3)
C11 C10 C9 118.5(3)
C12 C10 C9 112.5(3)
C7 C10 C9 85.1(3)
C19 C13 C14 127.5(4)
C19 C13 Zr 74.9(2)
C14 C13 Zr 73.5(2)
C15 C14 C13 129.2(4)
C15 C14 Zr 74.5(2)
C13 C14 Zr 71.5(2)
C14 C15 C16 128.2(4)
C14 C15 Zr 72.0(2)
C16 C15 Zr 70.4(2)
C17 C16 C15 128.3(4)
C17 C16 Zr 74.7(2)
C15 C16 Zr 74.7(2)
C16 C17 C18 127.7(4)
C16 C17 Zr 71.4(2)
C18 C17 Zr 73.8(2)
C17 C18 C19 130.2(4)
C17 C18 Zr 72.4(2)
C19 C18 Zr 72.6(2)
C13 C19 C18 128.1(4)
C13 C19 Zr 71.1(2)
C18 C19 Zr 73.5(2)
C13' Zr' C16' 84.46(14)
C13' Zr' C14' 34.71(14)
C16' Zr' C14' 64.68(14)
C13' Zr' C17' 83.66(14)
C16' Zr' C17' 34.03(15)
C14' Zr' C17' 82.67(14)
C13' Zr' C19' 34.05(15)
C16' Zr' C19' 82.72(14)
C14' Zr' C19' 63.45(14)
C17' Zr' C19' 63.77(15)
C13' Zr' C15' 64.22(14)
C16' Zr' C15' 34.81(15)
C14' Zr' C15' 33.75(14)
C17' Zr' C15' 63.72(14)
C19' Zr' C15' 81.44(14)
C13' Zr' C18' 63.66(14)
C16' Zr' C18' 63.22(14)
C14' Zr' C18' 81.36(13)
C17' Zr' C18' 33.79(15)
C19' Zr' C18' 33.73(14)
C15' Zr' C18' 80.85(13)
C13' Zr' C3' 136.62(13)
C16' Zr' C3' 132.03(14)
C14' Zr' C3' 131.29(14)
C17' Zr' C3' 139.45(14)
C19' Zr' C3' 144.57(14)
C15' Zr' C3' 129.83(13)
C18' Zr' C3' 146.36(14)
C13' Zr' C2' 103.81(13)
C16' Zr' C2' 148.38(14)
C14' Zr' C2' 105.25(14)
C17' Zr' C2' 171.89(14)
C19' Zr' C2' 121.06(13)
C15' Zr' C2' 122.20(14)
C18' Zr' C2' 147.74(13)
C3' Zr' C2' 32.86(13)
C13' Zr' C4' 153.13(14)
C16' Zr' C4' 99.81(13)
C14' Zr' C4' 124.30(14)
C17' Zr' C4' 114.60(14)
C19' Zr' C4' 172.22(15)
C15' Zr' C4' 104.87(14)
C18' Zr' C4' 141.66(13)
C3' Zr' C4' 32.22(12)
C2' Zr' C4' 59.64(12)
C13' Zr' C1' 81.49(13)
C16' Zr' C1' 126.05(15)
C14' Zr' C1' 74.88(13)
C17' Zr' C1' 156.68(14)
C19' Zr' C1' 110.00(13)
C15' Zr' C1' 93.54(14)
C18' Zr' C1' 143.67(13)
C3' Zr' C1' 58.97(13)
C2' Zr' C1' 30.70(14)
C4' Zr' C1' 74.55(12)
C13' Zr' C5' 129.85(14)
C16' Zr' C5' 78.01(13)
C14' Zr' C5' 96.28(13)
C17' Zr' C5' 104.46(14)
C19' Zr' C5' 156.78(14)
C15' Zr' C5' 75.35(13)
C18' Zr' C5' 138.24(13)
C3' Zr' C5' 57.31(12)
C2' Zr' C5' 73.33(12)
C4' Zr' C5' 29.81(13)
C1' Zr' C5' 72.37(12)
C20' P' C22' 98.68(19)
C20' P' C21' 100.68(19)
C22' P' C21' 99.82(19)
C20' P' Zr' 116.62(15)
C22' P' Zr' 119.47(13)
C21' P' Zr' 117.97(14)
C2' C1' Zr' 71.1(2)
C1' C2' C3' 128.8(4)
C1' C2' Zr' 78.2(2)
C3' C2' Zr' 71.3(2)
C4' C3' C2' 128.9(4)
C4' C3' Zr' 79.0(2)
C2' C3' Zr' 75.8(2)
C5' C4' C3' 126.6(4)
C5' C4' C9' 115.1(3)
C3' C4' C9' 118.0(4)
C5' C4' Zr' 78.5(2)
C3' C4' Zr' 68.8(2)
C9' C4' Zr' 124.0(2)
C4' C5' C6' 119.3(4)
C4' C5' Zr' 71.7(2)
C6' C5' Zr' 130.6(3)
C7' C6' C5' 111.1(3)
C6' C7' C8' 109.2(3)
C6' C7' C10' 111.0(3)
C8' C7' C10' 87.4(3)
C9' C8' C7' 85.6(3)
C4' C9' C8' 108.4(3)
C4' C9' C10' 109.3(3)
C8' C9' C10' 87.4(3)
C12' C10' C11' 107.8(3)
C12' C10' C7' 119.1(4)
C11' C10' C7' 112.1(3)
C12' C10' C9' 119.0(3)
C11' C10' C9' 112.4(3)
C7' C10' C9' 85.1(3)
C19' C13' C14' 127.9(4)
C19' C13' Zr' 75.2(2)
C14' C13' Zr' 74.3(2)
C15' C14' C13' 128.5(4)
C15' C14' Zr' 73.9(2)
C13' C14' Zr' 71.0(2)
C14' C15' C16' 128.5(4)
C14' C15' Zr' 72.4(2)
C16' C15' Zr' 70.7(2)
C17' C16' C15' 128.3(4)
C17' C16' Zr' 74.6(2)
C15' C16' Zr' 74.5(2)
C16' C17' C18' 127.4(4)
C16' C17' Zr' 71.4(2)
C18' C17' Zr' 73.8(2)
C19' C18' C17' 130.1(4)
C19' C18' Zr' 72.6(2)
C17' C18' Zr' 72.4(2)
C13' C19' C18' 128.5(4)
C13' C19' Zr' 70.8(2)
C18' C19' Zr' 73.6(2)

loop_
_geom_bond_atom_site_label_1
_geom_bond_atom_site_label_2
_geom_bond_distance
Zr C13 2.370(4)
Zr C16 2.371(4)
Zr C14 2.396(4)
Zr C17 2.413(4)
Zr C19 2.419(4)
Zr C15 2.427(4)
Zr C18 2.431(4)
Zr C3 2.487(3)
Zr C2 2.551(3)
Zr C4 2.619(4)
Zr C1 2.642(4)
Zr C5 2.717(4)
P C21 1.825(4)
P C20 1.829(4)
P C22 1.841(4)
C1 C2 1.375(6)
C2 C3 1.425(6)
C3 C4 1.423(5)
C4 C5 1.381(6)
C4 C9 1.531(5)
C5 C6 1.513(5)
C6 C7 1.519(6)
C7 C10 1.550(6)
C7 C8 1.558(6)
C8 C9 1.548(5)
C9 C10 1.569(5)
C10 C11 1.526(6)
C10 C12 1.533(6)
C13 C19 1.400(6)
C13 C14 1.432(6)
C14 C15 1.391(6)
C15 C16 1.438(6)
C16 C17 1.394(6)
C17 C18 1.409(6)
C18 C19 1.412(6)
Zr' C13' 2.368(4)
Zr' C16' 2.379(3)
Zr' C14' 2.411(4)
Zr' C17' 2.420(4)
Zr' C19' 2.424(4)
Zr' C15' 2.430(4)
Zr' C18' 2.437(4)
Zr' C3' 2.486(3)
Zr' C2' 2.545(3)
Zr' C4' 2.618(4)
Zr' C1' 2.632(4)
Zr' C5' 2.702(4)
P' C20' 1.822(4)
P' C22' 1.831(4)
P' C21' 1.832(4)
C1' C2' 1.373(6)
C2' C3' 1.424(6)
C3' C4' 1.422(5)
C4' C5' 1.371(6)
C4' C9' 1.538(6)
C5' C6' 1.519(5)
C6' C7' 1.518(6)
C7' C8' 1.559(6)
C7' C10' 1.563(6)
C8' C9' 1.556(5)
C9' C10' 1.565(5)
C10' C12' 1.525(6)
C10' C11' 1.530(6)
C13' C19' 1.404(6)
C13' C14' 1.426(6)
C14' C15' 1.405(6)
C15' C16' 1.439(6)
C16' C17' 1.405(6)
C17' C18' 1.411(6)
C18' C19' 1.410(6)

loop_
_geom_torsion_atom_site_label_1
_geom_torsion_atom_site_label_2
_geom_torsion_atom_site_label_3
_geom_torsion_atom_site_label_4
_geom_torsion
C13 Zr P C21 -43.07(18)
C16 Zr P C21 54.0(2)
C14 Zr P C21 -39.0(2)
C17 Zr P C21 40.83(19)
C19 Zr P C21 -22.57(18)
C15 Zr P C21 29.1(3)
C18 Zr P C21 11.10(19)
C3 Zr P C21 -177.82(18)
C2 Zr P C21 -145.79(18)
C4 Zr P C21 154.86(17)
C1 Zr P C21 -131.48(17)
C5 Zr P C21 148.56(18)
C13 Zr P C20 75.92(18)
C16 Zr P C20 173.03(19)
C14 Zr P C20 79.9(2)
C17 Zr P C20 159.82(18)
C19 Zr P C20 96.42(18)
C15 Zr P C20 148.1(3)
C18 Zr P C20 130.09(18)
C3 Zr P C20 -58.83(17)
C2 Zr P C20 -26.80(17)
C4 Zr P C20 -86.16(17)
C1 Zr P C20 -12.49(17)
C5 Zr P C20 -92.45(18)
C13 Zr P C22 -164.08(17)
C16 Zr P C22 -66.97(19)
C14 Zr P C22 -160.1(2)
C17 Zr P C22 -80.18(18)
C19 Zr P C22 -143.57(18)
C15 Zr P C22 -91.9(3)
C18 Zr P C22 -109.90(18)
C3 Zr P C22 61.18(17)
C2 Zr P C22 93.20(17)
C4 Zr P C22 33.85(17)
C1 Zr P C22 107.52(17)
C5 Zr P C22 27.56(18)
C13 Zr C1 C2 -137.5(3)
C16 Zr C1 C2 145.6(2)
C14 Zr C1 C2 -172.6(3)
C17 Zr C1 C2 171.5(4)
C19 Zr C1 C2 -118.1(2)
C15 Zr C1 C2 159.3(2)
C18 Zr C1 C2 -120.6(3)
C3 Zr C1 C2 24.4(2)
C4 Zr C1 C2 55.2(2)
C5 Zr C1 C2 86.4(2)
Zr C1 C2 C3 -53.3(4)
C13 Zr C2 C1 43.8(3)
C16 Zr C2 C1 -59.8(4)
C14 Zr C2 C1 7.5(3)
C17 Zr C2 C1 -157.7(9)
C19 Zr C2 C1 76.1(3)
C15 Zr C2 C1 -24.7(3)
C18 Zr C2 C1 106.9(3)
C3 Zr C2 C1 -139.1(4)
C4 Zr C2 C1 -113.2(3)
C5 Zr C2 C1 -83.8(2)
C13 Zr C2 C3 -177.1(2)
C16 Zr C2 C3 79.4(4)
C14 Zr C2 C3 146.6(2)
C17 Zr C2 C3 -18.6(11)
C19 Zr C2 C3 -144.8(2)
C15 Zr C2 C3 114.4(2)
C18 Zr C2 C3 -114.0(3)
C4 Zr C2 C3 25.9(2)
C1 Zr C2 C3 139.1(4)
C5 Zr C2 C3 55.3(2)
C1 C2 C3 C4 -6.9(6)
Zr C2 C3 C4 -63.0(4)
C1 C2 C3 Zr 56.1(4)
C13 Zr C3 C4 139.1(3)
C16 Zr C3 C4 -1.5(3)
C14 Zr C3 C4 89.8(3)
C17 Zr C3 C4 -49.2(3)
C19 Zr C3 C4 -166.6(3)
C15 Zr C3 C4 45.0(3)
C18 Zr C3 C4 -105.0(3)
C2 Zr C3 C4 135.0(4)
C1 Zr C3 C4 112.1(3)
C5 Zr C3 C4 24.2(2)
C13 Zr C3 C2 4.1(3)
C16 Zr C3 C2 -136.5(3)
C14 Zr C3 C2 -45.2(3)
C17 Zr C3 C2 175.8(3)
C19 Zr C3 C2 58.4(4)
C15 Zr C3 C2 -90.0(3)
C18 Zr C3 C2 120.0(3)
C4 Zr C3 C2 -135.0(4)
C1 Zr C3 C2 -22.9(2)
C5 Zr C3 C2 -110.8(3)
C2 C3 C4 C5 4.5(6)
Zr C3 C4 C5 -57.3(4)
C2 C3 C4 C9 179.8(3)
Zr C3 C4 C9 118.0(3)
C2 C3 C4 Zr 61.8(3)
C13 Zr C4 C5 51.6(4)
C16 Zr C4 C5 -44.8(3)
C14 Zr C4 C5 20.7(3)
C17 Zr C4 C5 -76.7(3)
C19 Zr C4 C5 -150.3(10)
C15 Zr C4 C5 -9.5(3)
C18 Zr C4 C5 -103.0(3)
C3 Zr C4 C5 136.3(4)
C2 Zr C4 C5 109.9(3)
C1 Zr C4 C5 80.9(2)
C13 Zr C4 C3 -84.8(4)
C16 Zr C4 C3 178.9(2)
C14 Zr C4 C3 -115.7(3)
C17 Zr C4 C3 146.9(2)
C19 Zr C4 C3 73.4(10)
C15 Zr C4 C3 -145.9(2)
C18 Zr C4 C3 120.6(3)
C2 Zr C4 C3 -26.4(2)
C1 Zr C4 C3 -55.4(2)
C5 Zr C4 C3 -136.3(4)
C13 Zr C4 C9 164.6(3)
C16 Zr C4 C9 68.3(3)
C14 Zr C4 C9 133.8(3)
C17 Zr C4 C9 36.4(3)
C19 Zr C4 C9 -37.2(12)
C15 Zr C4 C9 103.6(3)
C18 Zr C4 C9 10.1(4)
C3 Zr C4 C9 -110.6(4)
C2 Zr C4 C9 -137.0(4)
C1 Zr C4 C9 -166.0(3)
C5 Zr C4 C9 113.1(4)
C3 C4 C5 C6 180.0(4)
C9 C4 C5 C6 4.5(5)
Zr C4 C5 C6 126.9(3)
C3 C4 C5 Zr 53.1(3)
C9 C4 C5 Zr -122.4(3)
C13 Zr C5 C4 -153.1(2)
C16 Zr C5 C4 134.7(3)
C14 Zr C5 C4 -162.9(2)
C17 Zr C5 C4 113.4(2)
C19 Zr C5 C4 169.9(3)
C15 Zr C5 C4 170.5(3)
C18 Zr C5 C4 113.5(3)
C3 Zr C5 C4 -26.0(2)
C2 Zr C5 C4 -58.0(2)
C1 Zr C5 C4 -90.1(2)
C13 Zr C5 C6 94.7(4)
C16 Zr C5 C6 22.5(4)
C14 Zr C5 C6 84.9(4)
C17 Zr C5 C6 1.2(4)
C19 Zr C5 C6 57.7(6)
C15 Zr C5 C6 58.3(4)
C18 Zr C5 C6 1.3(5)
C3 Zr C5 C6 -138.2(4)
C2 Zr C5 C6 -170.2(4)
C4 Zr C5 C6 -112.2(5)
C1 Zr C5 C6 157.7(4)
C4 C5 C6 C7 -3.0(5)
Zr C5 C6 C7 86.2(4)
C5 C6 C7 C10 48.3(4)
C5 C6 C7 C8 -46.6(4)
C6 C7 C8 C9 83.4(4)
C10 C7 C8 C9 -28.4(3)
C5 C4 C9 C8 43.8(4)
C3 C4 C9 C8 -132.0(3)
Zr C4 C9 C8 -49.7(4)
C5 C4 C9 C10 -49.9(4)
C3 C4 C9 C10 134.2(4)
Zr C4 C9 C10 -143.5(3)
C7 C8 C9 C4 -81.3(3)
C7 C8 C9 C10 28.0(3)
C6 C7 C10 C11 39.1(5)
C8 C7 C10 C11 148.2(3)
C6 C7 C10 C12 166.5(3)
C8 C7 C10 C12 -84.3(4)
C6 C7 C10 C9 -81.1(3)
C8 C7 C10 C9 28.0(3)
C4 C9 C10 C11 -40.8(5)
C8 C9 C10 C11 -149.7(4)
C4 C9 C10 C12 -167.5(3)
C8 C9 C10 C12 83.6(4)
C4 C9 C10 C7 80.7(3)
C8 C9 C10 C7 -28.2(3)
C16 Zr C13 C19 -85.5(3)
C14 Zr C13 C19 -137.5(4)
C17 Zr C13 C19 -51.5(3)
C15 Zr C13 C19 -115.2(3)
C18 Zr C13 C19 -22.8(2)
C3 Zr C13 C19 123.0(3)
C2 Zr C13 C19 125.3(2)
C4 Zr C13 C19 174.7(3)
C1 Zr C13 C19 146.2(3)
C5 Zr C13 C19 -154.8(2)
C16 Zr C13 C14 52.0(2)
C17 Zr C13 C14 86.0(2)
C19 Zr C13 C14 137.5(4)
C15 Zr C13 C14 22.3(2)
C18 Zr C13 C14 114.7(3)
C3 Zr C13 C14 -99.5(3)
C2 Zr C13 C14 -97.2(2)
C4 Zr C13 C14 -47.8(4)
C1 Zr C13 C14 -76.3(2)
C5 Zr C13 C14 -17.3(3)
C19 C13 C14 C15 4.8(6)
Zr C13 C14 C15 -50.4(3)
C19 C13 C14 Zr 55.3(4)
C13 Zr C14 C15 141.7(4)
C16 Zr C14 C15 22.0(2)
C17 Zr C14 C15 52.2(2)
C19 Zr C14 C15 116.8(3)
C18 Zr C14 C15 86.4(2)
C3 Zr C14 C15 -102.0(3)
C2 Zr C14 C15 -125.6(2)
C4 Zr C14 C15 -61.8(3)
C1 Zr C14 C15 -121.6(2)
C5 Zr C14 C15 -51.6(2)
C16 Zr C14 C13 -119.7(3)
C17 Zr C14 C13 -89.5(2)
C19 Zr C14 C13 -24.9(2)
C15 Zr C14 C13 -141.7(4)
C18 Zr C14 C13 -55.4(2)
C3 Zr C14 C13 116.3(2)
C2 Zr C14 C13 92.7(2)
C4 Zr C14 C13 156.5(2)
C1 Zr C14 C13 96.7(2)
C5 Zr C14 C13 166.7(2)
C13 C14 C15 C16 4.1(6)
Zr C14 C15 C16 -45.3(4)
C13 C14 C15 Zr 49.4(3)
C13 Zr C15 C14 -23.2(2)
C16 Zr C15 C14 -143.7(4)
C17 Zr C15 C14 -119.0(3)
C19 Zr C15 C14 -54.0(2)
C18 Zr C15 C14 -88.2(2)
C3 Zr C15 C14 108.2(3)
C2 Zr C15 C14 68.1(3)
C4 Zr C15 C14 131.1(2)
C1 Zr C15 C14 55.8(2)
C5 Zr C15 C14 126.3(3)
C13 Zr C15 C16 120.5(3)
C14 Zr C15 C16 143.7(4)
C17 Zr C15 C16 24.7(2)
C19 Zr C15 C16 89.7(2)
C18 Zr C15 C16 55.5(2)
C3 Zr C15 C16 -108.1(3)
C2 Zr C15 C16 -148.2(2)
C4 Zr C15 C16 -85.1(2)
C1 Zr C15 C16 -160.5(2)
C5 Zr C15 C16 -90.0(2)
C14 C15 C16 C17 -9.8(7)
Zr C15 C16 C17 -55.6(4)
C14 C15 C16 Zr 45.8(4)
C13 Zr C16 C17 86.6(3)
C14 Zr C16 C17 116.6(3)
C19 Zr C16 C17 52.4(3)
C15 Zr C16 C17 137.8(4)
C18 Zr C16 C17 23.5(2)
C3 Zr C16 C17 -119.0(3)
C2 Zr C16 C17 -164.4(3)
C4 Zr C16 C17 -119.8(3)
C1 Zr C16 C17 162.3(2)
C5 Zr C16 C17 -140.9(3)
C13 Zr C16 C15 -51.2(2)
C14 Zr C16 C15 -21.2(2)
C17 Zr C16 C15 -137.8(4)
C19 Zr C16 C15 -85.4(2)
C18 Zr C16 C15 -114.3(3)
C3 Zr C16 C15 103.2(3)
C2 Zr C16 C15 57.8(4)
C4 Zr C16 C15 102.4(2)
C1 Zr C16 C15 24.5(3)
C5 Zr C16 C15 81.3(2)
C15 C16 C17 C18 4.8(7)
Zr C16 C17 C18 -50.8(4)
C15 C16 C17 Zr 55.6(4)
C13 Zr C17 C16 -89.8(3)
C14 Zr C17 C16 -54.6(3)
C19 Zr C17 C16 -118.9(3)
C15 Zr C17 C16 -25.4(2)
C18 Zr C17 C16 -140.3(4)
C3 Zr C17 C16 95.9(3)
C2 Zr C17 C16 111.1(10)
C4 Zr C17 C16 69.6(3)
C1 Zr C17 C16 -39.0(5)
C5 Zr C17 C16 39.6(3)
C13 Zr C17 C18 50.5(3)
C16 Zr C17 C18 140.3(4)
C14 Zr C17 C18 85.8(3)
C19 Zr C17 C18 21.4(2)
C15 Zr C17 C18 114.9(3)
C3 Zr C17 C18 -123.8(3)
C2 Zr C17 C18 -108.6(10)
C4 Zr C17 C18 -150.0(2)
C1 Zr C17 C18 101.4(4)
C5 Zr C17 C18 179.9(2)
C16 C17 C18 C19 2.6(7)
Zr C17 C18 C19 -47.3(4)
C16 C17 C18 Zr 49.9(4)
C13 Zr C18 C17 -121.1(3)
C16 Zr C18 C17 -23.5(2)
C14 Zr C18 C17 -89.3(3)
C19 Zr C18 C17 -144.0(4)
C15 Zr C18 C17 -55.3(3)
C3 Zr C18 C17 101.8(3)
C2 Zr C18 C17 164.3(3)
C4 Zr C18 C17 46.6(3)
C1 Zr C18 C17 -139.8(3)
C5 Zr C18 C17 -0.2(3)
C13 Zr C18 C19 22.9(2)
C16 Zr C18 C19 120.5(3)
C14 Zr C18 C19 54.7(3)
C17 Zr C18 C19 144.0(4)
C15 Zr C18 C19 88.6(3)
C3 Zr C18 C19 -114.2(3)
C2 Zr C18 C19 -51.7(4)
C4 Zr C18 C19 -169.4(3)
C1 Zr C18 C19 4.2(4)
C5 Zr C18 C19 143.8(3)
C14 C13 C19 C18 -5.2(7)
Zr C13 C19 C18 49.5(4)
C14 C13 C19 Zr -54.7(3)
C17 C18 C19 C13 -1.4(7)
Zr C18 C19 C13 -48.6(4)
C17 C18 C19 Zr 47.2(4)
C16 Zr C19 C13 90.6(3)
C14 Zr C19 C13 25.6(2)
C17 Zr C19 C13 120.0(3)
C15 Zr C19 C13 55.4(3)
C18 Zr C19 C13 141.4(4)
C3 Zr C19 C13 -100.5(3)
C2 Zr C19 C13 -67.8(3)
C4 Zr C19 C13 -162.8(9)
C1 Zr C19 C13 -36.0(3)
C5 Zr C19 C13 56.0(5)
C13 Zr C19 C18 -141.4(4)
C16 Zr C19 C18 -50.8(3)
C14 Zr C19 C18 -115.8(3)
C17 Zr C19 C18 -21.4(2)
C15 Zr C19 C18 -86.0(3)
C3 Zr C19 C18 118.0(3)
C2 Zr C19 C18 150.8(2)
C4 Zr C19 C18 55.8(11)
C1 Zr C19 C18 -177.4(2)
C5 Zr C19 C18 -85.4(4)
C13' Zr' P' C20' 75.92(18)
C16' Zr' P' C20' 173.2(2)
C14' Zr' P' C20' 79.4(2)
C17' Zr' P' C20' 160.04(19)
C19' Zr' P' C20' 96.81(18)
C15' Zr' P' C20' 148.1(3)
C18' Zr' P' C20' 130.33(19)
C3' Zr' P' C20' -57.99(18)
C2' Zr' P' C20' -25.96(17)
C4' Zr' P' C20' -85.37(17)
C1' Zr' P' C20' -12.04(18)
C5' Zr' P' C20' -92.11(18)
C13' Zr' P' C22' -42.57(19)
C16' Zr' P' C22' 54.7(2)
C14' Zr' P' C22' -39.1(2)
C17' Zr' P' C22' 41.5(2)
C19' Zr' P' C22' -21.7(2)
C15' Zr' P' C22' 29.6(3)
C18' Zr' P' C22' 11.8(2)
C3' Zr' P' C22' -176.48(19)
C2' Zr' P' C22' -144.45(19)
C4' Zr' P' C22' 156.13(18)
C1' Zr' P' C22' -130.54(19)
C5' Zr' P' C22' 149.40(19)
C13' Zr' P' C21' -164.03(17)
C16' Zr' P' C21' -66.75(19)
C14' Zr' P' C21' -160.5(2)
C17' Zr' P' C21' -79.91(18)
C19' Zr' P' C21' -143.14(18)
C15' Zr' P' C21' -91.8(3)
C18' Zr' P' C21' -109.62(18)
C3' Zr' P' C21' 62.06(18)
C2' Zr' P' C21' 94.09(17)
C4' Zr' P' C21' 34.68(17)
C1' Zr' P' C21' 108.01(17)
C5' Zr' P' C21' 27.94(18)
C13' Zr' C1' C2' -136.4(3)
C16' Zr' C1' C2' 146.8(2)
C14' Zr' C1' C2' -171.3(3)
C17' Zr' C1' C2' 172.5(4)
C19' Zr' C1' C2' -117.5(2)
C15' Zr' C1' C2' 160.3(2)
C18' Zr' C1' C2' -120.4(3)
C3' Zr' C1' C2' 24.9(2)
C4' Zr' C1' C2' 55.8(2)
C5' Zr' C1' C2' 86.9(2)
Zr' C1' C2' C3' -54.0(4)
C13' Zr' C2' C1' 44.6(3)
C16' Zr' C2' C1' -57.5(4)
C14' Zr' C2' C1' 8.7(3)
C17' Zr' C2' C1' -158.6(10)
C19' Zr' C2' C1' 76.6(3)
C15' Zr' C2' C1' -23.4(3)
C18' Zr' C2' C1' 106.7(3)
C3' Zr' C2' C1' -138.3(4)
C4' Zr' C2' C1' -112.4(3)
C5' Zr' C2' C1' -83.4(2)
C13' Zr' C2' C3' -177.2(2)
C16' Zr' C2' C3' 80.7(4)
C14' Zr' C2' C3' 147.0(2)
C17' Zr' C2' C3' -20.4(12)
C19' Zr' C2' C3' -145.1(2)
C15' Zr' C2' C3' 114.8(3)
C18' Zr' C2' C3' -115.0(3)
C4' Zr' C2' C3' 25.8(2)
C1' Zr' C2' C3' 138.3(4)
C5' Zr' C2' C3' 54.9(2)
C1' C2' C3' C4' -6.2(7)
Zr' C2' C3' C4' -62.8(4)
C1' C2' C3' Zr' 56.7(4)
C13' Zr' C3' C4' 139.2(3)
C16' Zr' C3' C4' -0.7(3)
C14' Zr' C3' C4' 90.8(3)
C17' Zr' C3' C4' -49.2(3)
C19' Zr' C3' C4' -167.2(3)
C15' Zr' C3' C4' 45.9(3)
C18' Zr' C3' C4' -105.7(3)
C2' Zr' C3' C4' 135.2(4)
C1' Zr' C3' C4' 111.8(3)
C5' Zr' C3' C4' 23.7(2)
C13' Zr' C3' C2' 4.0(3)
C16' Zr' C3' C2' -135.8(3)
C14' Zr' C3' C2' -44.4(3)
C17' Zr' C3' C2' 175.7(3)
C19' Zr' C3' C2' 57.6(4)
C15' Zr' C3' C2' -89.3(3)
C18' Zr' C3' C2' 119.1(3)
C4' Zr' C3' C2' -135.2(4)
C1' Zr' C3' C2' -23.4(2)
C5' Zr' C3' C2' -111.4(3)
C2' C3' C4' C5' 5.2(7)
Zr' C3' C4' C5' -56.3(4)
C2' C3' C4' C9' 179.7(3)
Zr' C3' C4' C9' 118.2(3)
C2' C3' C4' Zr' 61.5(4)
C13' Zr' C4' C5' 53.7(4)
C16' Zr' C4' C5' -43.5(3)
C14' Zr' C4' C5' 22.5(3)
C17' Zr' C4' C5' -75.7(3)
C19' Zr' C4' C5' -151.8(10)
C15' Zr' C4' C5' -8.2(3)
C18' Zr' C4' C5' -102.2(3)
C3' Zr' C4' C5' 137.0(4)
C2' Zr' C4' C5' 110.7(3)
C1' Zr' C4' C5' 81.4(2)
C13' Zr' C4' C3' -83.4(4)
C16' Zr' C4' C3' 179.5(2)
C14' Zr' C4' C3' -114.6(3)
C17' Zr' C4' C3' 147.2(2)
C19' Zr' C4' C3' 71.1(11)
C15' Zr' C4' C3' -145.2(2)
C18' Zr' C4' C3' 120.7(3)
C2' Zr' C4' C3' -26.3(2)
C1' Zr' C4' C3' -55.6(2)
C5' Zr' C4' C3' -137.0(4)
C13' Zr' C4' C9' 166.4(3)
C16' Zr' C4' C9' 69.2(3)
C14' Zr' C4' C9' 135.2(3)
C17' Zr' C4' C9' 37.0(4)
C19' Zr' C4' C9' -39.1(12)
C15' Zr' C4' C9' 104.5(3)
C18' Zr' C4' C9' 10.5(4)
C3' Zr' C4' C9' -110.3(4)
C2' Zr' C4' C9' -136.6(4)
C1' Zr' C4' C9' -165.9(3)
C5' Zr' C4' C9' 112.7(4)
C3' C4' C5' C6' 179.2(4)
C9' C4' C5' C6' 4.6(5)
Zr' C4' C5' C6' 126.9(3)
C3' C4' C5' Zr' 52.3(4)
C9' C4' C5' Zr' -122.3(3)
C13' Zr' C5' C4' -151.7(2)
C16' Zr' C5' C4' 136.1(3)
C14' Zr' C5' C4' -161.5(2)
C17' Zr' C5' C4' 114.5(2)
C19' Zr' C5' C4' 170.7(3)
C15' Zr' C5' C4' 171.8(3)
C18' Zr' C5' C4' 114.5(3)
C3' Zr' C5' C4' -25.6(2)
C2' Zr' C5' C4' -57.4(2)
C1' Zr' C5' C4' -89.6(2)
C13' Zr' C5' C6' 95.0(4)
C16' Zr' C5' C6' 22.8(4)
C14' Zr' C5' C6' 85.2(4)
C17' Zr' C5' C6' 1.2(4)
C19' Zr' C5' C6' 57.4(5)
C15' Zr' C5' C6' 58.5(4)
C18' Zr' C5' C6' 1.2(5)
C3' Zr' C5' C6' -138.9(4)
C2' Zr' C5' C6' -170.7(4)
C4' Zr' C5' C6' -113.3(5)
C1' Zr' C5' C6' 157.2(4)
C4' C5' C6' C7' -3.9(5)
Zr' C5' C6' C7' 86.5(4)
C5' C6' C7' C8' -45.8(4)
C5' C6' C7' C10' 48.9(4)
C6' C7' C8' C9' 83.1(3)
C10' C7' C8' C9' -28.3(3)
C5' C4' C9' C8' 44.1(4)
C3' C4' C9' C8' -131.0(4)
Zr' C4' C9' C8' -48.8(4)
C5' C4' C9' C10' -49.7(4)
C3' C4' C9' C10' 135.2(4)
Zr' C4' C9' C10' -142.6(3)
C7' C8' C9' C4' -81.2(3)
C7' C8' C9' C10' 28.3(3)
C6' C7' C10' C12' 39.1(5)
C8' C7' C10' C12' 148.8(3)
C6' C7' C10' C11' 166.3(3)
C8' C7' C10' C11' -84.0(4)
C6' C7' C10' C9' -81.5(3)
C8' C7' C10' C9' 28.2(3)
C4' C9' C10' C12' -40.3(5)
C8' C9' C10' C12' -149.0(4)
C4' C9' C10' C11' -167.6(3)
C8' C9' C10' C11' 83.7(4)
C4' C9' C10' C7' 80.4(3)
C8' C9' C10' C7' -28.2(3)
C16' Zr' C13' C19' -85.2(2)
C14' Zr' C13' C19' -137.2(3)
C17' Zr' C13' C19' -51.0(2)
C15' Zr' C13' C19' -114.8(3)
C18' Zr' C13' C19' -22.4(2)
C3' Zr' C13' C19' 123.6(3)
C2' Zr' C13' C19' 125.8(2)
C4' Zr' C13' C19' 174.0(3)
C1' Zr' C13' C19' 147.1(3)
C5' Zr' C13' C19' -154.5(2)
C16' Zr' C13' C14' 52.1(2)
C17' Zr' C13' C14' 86.3(2)
C19' Zr' C13' C14' 137.2(3)
C15' Zr' C13' C14' 22.4(2)
C18' Zr' C13' C14' 114.9(3)
C3' Zr' C13' C14' -99.2(3)
C2' Zr' C13' C14' -96.9(2)
C4' Zr' C13' C14' -48.7(4)
C1' Zr' C13' C14' -75.7(2)
C5' Zr' C13' C14' -17.3(3)
C19' C13' C14' C15' 6.8(6)
Zr' C13' C14' C15' -49.5(3)
C19' C13' C14' Zr' 56.2(4)
C13' Zr' C14' C15' 141.8(3)
C16' Zr' C14' C15' 22.1(2)
C17' Zr' C14' C15' 52.3(2)
C19' Zr' C14' C15' 116.6(3)
C18' Zr' C14' C15' 86.4(2)
C3' Zr' C14' C15' -102.7(3)
C2' Zr' C14' C15' -125.9(2)
C4' Zr' C14' C15' -62.5(3)
C1' Zr' C14' C15' -121.3(2)
C5' Zr' C14' C15' -51.5(2)
C16' Zr' C14' C13' -119.7(3)
C17' Zr' C14' C13' -89.4(2)
C19' Zr' C14' C13' -25.1(2)
C15' Zr' C14' C13' -141.8(3)
C18' Zr' C14' C13' -55.3(2)
C3' Zr' C14' C13' 115.5(2)
C2' Zr' C14' C13' 92.3(2)
C4' Zr' C14' C13' 155.7(2)
C1' Zr' C14' C13' 96.9(2)
C5' Zr' C14' C13' 166.7(2)
C13' C14' C15' C16' 2.6(6)
Zr' C14' C15' C16' -45.8(4)
C13' C14' C15' Zr' 48.4(3)
C13' Zr' C15' C14' -23.0(2)
C16' Zr' C15' C14' -143.5(4)
C17' Zr' C15' C14' -118.9(3)
C19' Zr' C15' C14' -54.0(2)
C18' Zr' C15' C14' -88.1(2)
C3' Zr' C15' C14' 107.4(2)
C2' Zr' C15' C14' 67.5(3)
C4' Zr' C15' C14' 130.7(2)
C1' Zr' C15' C14' 55.7(2)
C5' Zr' C15' C14' 126.5(2)
C13' Zr' C15' C16' 120.5(3)
C14' Zr' C15' C16' 143.5(4)
C17' Zr' C15' C16' 24.6(2)
C19' Zr' C15' C16' 89.5(2)
C18' Zr' C15' C16' 55.4(2)
C3' Zr' C15' C16' -109.1(3)
C2' Zr' C15' C16' -149.0(2)
C4' Zr' C15' C16' -85.8(2)
C1' Zr' C15' C16' -160.7(2)
C5' Zr' C15' C16' -90.0(2)
C14' C15' C16' C17' -8.7(6)
Zr' C15' C16' C17' -55.2(4)
C14' C15' C16' Zr' 46.4(4)
C13' Zr' C16' C17' 86.9(3)
C14' Zr' C16' C17' 116.7(3)
C19' Zr' C16' C17' 52.6(3)
C15' Zr' C16' C17' 138.1(4)
C18' Zr' C16' C17' 23.6(2)
C3' Zr' C16' C17' -119.5(3)
C2' Zr' C16' C17' -165.7(3)
C4' Zr' C16' C17' -119.9(3)
C1' Zr' C16' C17' 162.1(2)
C5' Zr' C16' C17' -140.4(3)
C13' Zr' C16' C15' -51.2(2)
C14' Zr' C16' C15' -21.4(2)
C17' Zr' C16' C15' -138.1(4)
C19' Zr' C16' C15' -85.5(2)
C18' Zr' C16' C15' -114.5(3)
C3' Zr' C16' C15' 102.4(3)
C2' Zr' C16' C15' 56.2(4)
C4' Zr' C16' C15' 102.0(2)
C1' Zr' C16' C15' 24.0(3)
C5' Zr' C16' C15' 81.5(2)
C15' C16' C17' C18' 4.1(6)
Zr' C16' C17' C18' -51.1(4)
C15' C16' C17' Zr' 55.2(4)
C13' Zr' C17' C16' -89.5(3)
C14' Zr' C17' C16' -54.5(3)
C19' Zr' C17' C16' -118.5(3)
C15' Zr' C17' C16' -25.2(2)
C18' Zr' C17' C16' -139.9(4)
C3' Zr' C17' C16' 96.3(3)
C2' Zr' C17' C16' 113.2(11)
C4' Zr' C17' C16' 69.9(3)
C1' Zr' C17' C16' -38.8(5)
C5' Zr' C17' C16' 40.1(3)
C13' Zr' C17' C18' 50.4(2)
C16' Zr' C17' C18' 139.9(4)
C14' Zr' C17' C18' 85.4(3)
C19' Zr' C17' C18' 21.4(2)
C15' Zr' C17' C18' 114.8(3)
C3' Zr' C17' C18' -123.8(3)
C2' Zr' C17' C18' -106.9(11)
C4' Zr' C17' C18' -150.1(2)
C1' Zr' C17' C18' 101.1(4)
C5' Zr' C17' C18' -180.0(2)
C16' C17' C18' C19' 2.7(6)
Zr' C17' C18' C19' -47.5(4)
C16' C17' C18' Zr' 50.2(4)
C13' Zr' C18' C19' 22.6(2)
C16' Zr' C18' C19' 120.0(3)
C14' Zr' C18' C19' 54.1(2)
C17' Zr' C18' C19' 143.8(4)
C15' Zr' C18' C19' 88.3(3)
C3' Zr' C18' C19' -113.5(3)
C2' Zr' C18' C19' -50.8(4)
C4' Zr' C18' C19' -169.3(3)
C1' Zr' C18' C19' 4.8(4)
C5' Zr' C18' C19' 143.8(2)
C13' Zr' C18' C17' -121.2(3)
C16' Zr' C18' C17' -23.8(2)
C14' Zr' C18' C17' -89.7(3)
C19' Zr' C18' C17' -143.8(4)
C15' Zr' C18' C17' -55.5(3)
C3' Zr' C18' C17' 102.7(3)
C2' Zr' C18' C17' 165.4(3)
C4' Zr' C18' C17' 46.9(3)
C1' Zr' C18' C17' -139.0(3)
C5' Zr' C18' C17' 0.0(3)
C14' C13' C19' C18' -7.0(7)
Zr' C13' C19' C18' 48.8(4)
C14' C13' C19' Zr' -55.9(3)
C17' C18' C19' C13' -0.4(7)
Zr' C18' C19' C13' -47.8(4)
C17' C18' C19' Zr' 47.4(4)
C16' Zr' C19' C13' 90.9(2)
C14' Zr' C19' C13' 25.6(2)
C17' Zr' C19' C13' 120.6(3)
C15' Zr' C19' C13' 55.8(2)
C18' Zr' C19' C13' 142.1(4)
C3' Zr' C19' C13' -99.2(3)
C2' Zr' C19' C13' -66.8(3)
C4' Zr' C19' C13' -159.7(9)
C1' Zr' C19' C13' -34.9(3)
C5' Zr' C19' C13' 56.9(4)
C13' Zr' C19' C18' -142.1(4)
C16' Zr' C19' C18' -51.2(3)
C14' Zr' C19' C18' -116.5(3)
C17' Zr' C19' C18' -21.5(2)
C15' Zr' C19' C18' -86.3(3)
C3' Zr' C19' C18' 118.8(3)
C2' Zr' C19' C18' 151.1(2)
C4' Zr' C19' C18' 58.3(11)
C1' Zr' C19' C18' -177.0(2)
C5' Zr' C19' C18' -85.2(4)
